data_4070671
loop_
_publ_author_name
'Bambirra, Sergio'
'Perazzolo, Francesca'
'Boot, Steven J.'
'Sciarone, Timo J. J.'
'Meetsma, Auke'
'Hessen, Bart'

_publ_section_title
;
 Strategies for the Synthesis of Lanthanum Dialkyl Complexes with
 Monoanionic Ancillary Ligands
;
_journal_issue 4
_journal_name_full Organometallics
_journal_page_first 704
_journal_paper_doi 10.1021/om700919h
_journal_volume 27
_journal_year 2008
_chemical_compound_source 'see text'
_chemical_formula_moiety 'C58 H80 La N4, C16 H32 K O4, 0.5(C4 H8 O), 0.5(C6 H14)'
_chemical_formula_sum 'C79 H123 K La N4 O4'
_chemical_formula_weight 1378.87
_chemical_name_systematic ' ?'
_space_group_IT_number 15
_symmetry_cell_setting monoclinic
_symmetry_Int_Tables_number 15
_symmetry_space_group_name_Hall '-C 2yc'
_symmetry_space_group_name_H-M 'C 1 2/c 1'
_atom_sites_solution_hydrogens geom
_atom_sites_solution_primary heavy
_atom_sites_solution_secondary direct
_audit_creation_date '2005-06-14  14:39:25'
_audit_creation_method
;
 PLATON <TABLE ACC> option
 SHELXL97-2 & Manual Editing
;
_audit_update_record
;
 ?
;
_cell_angle_alpha 90
_cell_angle_beta 96.458(2)
_cell_angle_gamma 90
_cell_formula_units_Z 8
_cell_length_a 21.519(3)
_cell_length_b 14.637(2)
_cell_length_c 48.082(7)
_cell_measurement_reflns_used 9514
_cell_measurement_temperature 100(1)
_cell_measurement_theta_max 28.92
_cell_measurement_theta_min 2.63
_cell_volume 15048(4)
_computing_cell_refinement 'SAINTPLUS, Version 6.02A, (Bruker, 2000)'
_computing_data_collection 'SMART, Version 5.624, (Bruker, 2001)'
_computing_data_reduction 'XPREP, Version 5.1/NT, (Bruker, 2000)'
_computing_molecular_graphics
;
 PLUTO (Meetsma, 2004)
 PLATON (Spek, 2003)
;
_computing_publication_material 'PLATON (Spek, 2003)'
_computing_structure_refinement 'SHELXL-97 (Sheldrick, 1997)'
_computing_structure_solution
;
 DIRDIF-99 (Beurskens et al., 1999)
;
_diffrn_ambient_temperature 100(1)
_diffrn_detector_area_resol_mean 66.06
_diffrn_measured_fraction_theta_full 0.991
_diffrn_measured_fraction_theta_max 0.981
_diffrn_measurement_device_type
;
  Bruker Smart Apex; CCD area detector
;
_diffrn_measurement_method 'phi and omega scans'
_diffrn_radiation_detector
;
  CCD area-detector
;
_diffrn_radiation_monochromator 'parallel mounted graphite'
_diffrn_radiation_source 'fine focus sealed Siemens Mo tube '
_diffrn_radiation_type MoK\a
_diffrn_radiation_wavelength 0.71073
_diffrn_reflns_av_R_equivalents 0.0853
_diffrn_reflns_av_sigmaI/netI 0.0871
_diffrn_reflns_limit_h_max 28
_diffrn_reflns_limit_h_min -28
_diffrn_reflns_limit_k_max 19
_diffrn_reflns_limit_k_min -19
_diffrn_reflns_limit_l_max 64
_diffrn_reflns_limit_l_min -63
_diffrn_reflns_number 69975
_diffrn_reflns_reduction_process
;
 Intensity data were corrected for Lorentz and polarization
  effects, decay and absorption and reduced to F~o~^2^
  using SAINT (Bruker, 2000) and SADABS (Sheldrick, 2001)
;
_diffrn_reflns_theta_full 25.00
_diffrn_reflns_theta_max 28.28
_diffrn_reflns_theta_min 2.32
_diffrn_standards_decay_% 0
_diffrn_standards_number 0
_exptl_absorpt_coefficient_mu 0.673
_exptl_absorpt_correction_T_max 0.8800
_exptl_absorpt_correction_T_min 0.7194
_exptl_absorpt_correction_type multi-scan
_exptl_absorpt_process_details '(SADABS, Sheldrick, Bruker, 2001))'
_exptl_crystal_colour colorless
_exptl_crystal_density_diffrn 1.207
_exptl_crystal_density_method 'not measured'
_exptl_crystal_description block
_exptl_crystal_F_000 5808
_exptl_crystal_size_max 0.53
_exptl_crystal_size_mid 0.23
_exptl_crystal_size_min 0.19
_refine_diff_density_max 1.275
_refine_diff_density_min -5.059
_refine_diff_density_rms 0.129
_refine_ls_extinction_method none
_refine_ls_goodness_of_fit_ref 1.255
_refine_ls_hydrogen_treatment constr
_refine_ls_matrix_type full
_refine_ls_number_parameters 775
_refine_ls_number_reflns 18335
_refine_ls_number_restraints 0
_refine_ls_restrained_S_all 1.255
_refine_ls_R_factor_all 0.1112
_refine_ls_R_factor_gt 0.0911
_refine_ls_shift/su_max 0.000
_refine_ls_shift/su_mean 0.000
_refine_ls_structure_factor_coef Fsqd
_refine_ls_weighting_details 'calc w=1/[\s^2^(Fo^2^)+(0.0351P)^2^+124.3021P] where P=(Fo^2^+2Fc^2^)/3'
_refine_ls_weighting_scheme calc
_refine_ls_wR_factor_gt 0.1685
_refine_ls_wR_factor_ref 0.1753
_reflns_number_gt 15282
_reflns_number_total 18335
_reflns_threshold_expression I>2\s(I)
_cod_data_source_file om700919h-file007.cif
_cod_data_source_block Q1003
_cod_depositor_comments
;
The following automatic conversions were performed:

'_symmetry_cell_setting' value 'Monoclinic' changed to 'monoclinic'
according to /home/saulius/struct/CIF-dictionaries/cif_core.dic
dictionary named 'cif_core.dic' version 2.4.1 from
2010-06-29.

'_exptl_absorpt_correction_type' value 'Multi-Scan'
changed to 'multi-scan' according to
/home/saulius/struct/CIF-dictionaries/cif_core.dic dictionary named
'cif_core.dic' version 2.4.1 from 2010-06-29.

Automatic conversion script
Id: cif_fix_values 1715 2011-07-08 13:25:40Z adriana 
;
_cod_original_cell_volume 15049(4)
_cod_original_sg_symbol_H-M 'C 2/c'
_cod_database_code 4070671
_vrn_publ_code_void_volume 1431.0
_vrn_publ_code_frame_time_sec 10.0
_vrn_publ_code_meas_time_hour 8.0

loop_
_symmetry_equiv_pos_site_id
_symmetry_equiv_pos_as_xyz
1 x,y,z
2 -x,y,1/2-z
3 -x,-y,-z
4 x,-y,1/2+z
5 1/2+x,1/2+y,z
6 1/2-x,1/2+y,1/2-z
7 1/2-x,1/2-y,-z
8 1/2+x,1/2-y,1/2+z

loop_
_atom_site_aniso_label
_atom_site_aniso_U_11
_atom_site_aniso_U_22
_atom_site_aniso_U_33
_atom_site_aniso_U_23
_atom_site_aniso_U_13
_atom_site_aniso_U_12
La1 0.0151(1) 0.0030(1) 0.0157(1) 0.0005(1) 0.0023(1) -0.0009(1)
N11 0.014(2) 0.0054(17) 0.018(2) -0.0012(15) 0.0004(17) 0.0034(16)
N12 0.011(2) 0.0039(17) 0.022(2) 0.0010(15) 0.0031(17) 0.0003(15)
N13 0.015(2) 0.0060(18) 0.017(2) 0.0001(15) 0.0032(17) -0.0045(16)
N14 0.027(3) 0.0072(19) 0.024(2) 0.0001(17) 0.008(2) 0.0047(18)
C11 0.006(2) 0.008(2) 0.020(2) 0.0003(18) 0.0029(19) 0.0014(17)
C12 0.008(2) 0.009(2) 0.018(2) -0.0001(18) 0.0006(18) 0.0008(17)
C13 0.023(3) 0.012(2) 0.025(3) -0.001(2) 0.000(2) -0.003(2)
C14 0.036(3) 0.020(3) 0.023(3) -0.001(2) -0.004(2) -0.002(3)
C15 0.024(3) 0.019(3) 0.017(2) 0.004(2) -0.002(2) 0.002(2)
C16 0.016(3) 0.007(2) 0.021(2) -0.0017(18) 0.004(2) -0.0029(18)
C17 0.014(3) 0.005(2) 0.020(2) -0.0008(18) -0.001(2) -0.0008(18)
C18 0.027(3) 0.016(2) 0.026(3) 0.004(2) 0.008(2) 0.000(2)
C19 0.024(3) 0.006(2) 0.024(3) 0.0007(19) 0.001(2) -0.004(2)
C110 0.027(3) 0.003(2) 0.021(3) 0.0019(18) 0.006(2) -0.0048(19)
C111 0.019(3) 0.014(3) 0.038(3) 0.004(2) 0.005(2) -0.003(2)
C112 0.036(4) 0.008(2) 0.047(4) 0.007(2) 0.006(3) 0.007(2)
C113 0.014(3) 0.006(2) 0.017(2) 0.0039(18) 0.0036(19) 0.0034(18)
C114 0.016(3) 0.005(2) 0.027(3) -0.0046(19) 0.007(2) 0.0047(18)
C115 0.019(3) 0.005(2) 0.023(2) -0.005(2) 0.005(2) 0.000(2)
C116 0.019(3) 0.005(2) 0.017(2) 0.0002(17) -0.002(2) -0.0007(18)
C117 0.016(3) 0.004(2) 0.053(4) -0.001(2) -0.001(3) 0.003(2)
C118 0.014(3) 0.007(2) 0.026(3) -0.0022(19) 0.004(2) -0.0035(18)
C119 0.017(3) 0.001(2) 0.031(3) 0.0006(18) 0.004(2) 0.0007(17)
C120 0.023(3) 0.017(2) 0.037(3) -0.001(2) 0.009(2) -0.008(2)
C121 0.018(3) 0.017(3) 0.044(3) -0.004(3) -0.002(2) -0.002(2)
C122 0.023(3) 0.019(3) 0.029(3) 0.000(2) -0.003(2) -0.004(2)
C123 0.018(3) 0.009(2) 0.026(3) 0.005(2) 0.004(2) -0.008(2)
C124 0.024(3) 0.010(2) 0.026(3) 0.003(2) 0.006(2) -0.003(2)
C125 0.031(4) 0.039(4) 0.036(4) -0.018(3) 0.004(3) 0.005(3)
C126 0.049(5) 0.026(3) 0.035(4) 0.011(3) 0.004(3) -0.002(3)
C127 0.019(3) 0.030(3) 0.026(3) 0.000(2) 0.001(2) -0.003(2)
C128 0.050(5) 0.040(4) 0.033(4) -0.009(3) 0.015(3) -0.012(3)
C129 0.028(4) 0.040(4) 0.037(4) 0.014(3) 0.002(3) -0.006(3)
C130 0.016(3) 0.010(2) 0.021(3) -0.0001(19) 0.006(2) -0.0038(19)
C131 0.023(3) 0.013(2) 0.020(3) -0.0036(19) 0.007(2) -0.005(2)
C132 0.034(4) 0.020(3) 0.026(3) -0.009(2) 0.007(3) -0.002(2)
C133 0.045(4) 0.029(3) 0.018(3) -0.004(2) 0.003(3) -0.006(3)
C134 0.035(4) 0.024(3) 0.020(3) 0.001(2) 0.000(2) -0.006(3)
C135 0.028(3) 0.018(3) 0.020(3) 0.000(2) 0.003(2) -0.006(2)
C136 0.029(3) 0.011(2) 0.024(3) -0.002(2) 0.007(2) -0.004(2)
C137 0.058(4) 0.010(3) 0.037(3) -0.004(2) 0.014(3) -0.003(3)
C138 0.027(3) 0.023(3) 0.039(4) 0.006(3) 0.005(3) -0.002(2)
C139 0.043(4) 0.019(3) 0.021(3) 0.003(2) 0.000(3) 0.006(3)
C140 0.040(4) 0.034(4) 0.044(4) 0.008(3) 0.008(3) 0.009(3)
C141 0.055(5) 0.016(3) 0.049(4) 0.004(3) -0.001(3) -0.003(3)
C142 0.014(3) 0.0031(19) 0.022(2) 0.0000(18) 0.001(2) -0.0027(18)
C143 0.026(3) 0.010(2) 0.022(3) -0.002(2) 0.011(2) -0.003(2)
C144 0.018(3) 0.007(2) 0.020(2) 0.0007(19) 0.004(2) -0.0038(19)
C145 0.016(3) 0.006(2) 0.016(2) 0.0041(18) 0.0022(19) -0.0009(18)
C146 0.030(3) 0.003(2) 0.030(3) -0.0027(19) 0.012(2) -0.0011(19)
C147 0.020(3) 0.0017(19) 0.026(3) 0.0007(18) 0.007(2) 0.0021(18)
C148 0.025(3) 0.010(2) 0.028(3) -0.003(2) 0.003(2) 0.001(2)
C149 0.019(3) 0.016(3) 0.046(4) -0.002(2) 0.008(3) 0.003(2)
C150 0.026(3) 0.018(3) 0.037(3) 0.006(2) 0.016(3) 0.006(2)
C151 0.026(3) 0.013(2) 0.025(3) 0.005(2) 0.009(2) 0.004(2)
C152 0.015(3) 0.0008(19) 0.027(3) 0.0026(18) 0.005(2) 0.0069(18)
C153 0.018(3) 0.027(3) 0.031(3) -0.005(2) -0.003(2) 0.006(2)
C154 0.027(4) 0.058(5) 0.048(4) -0.013(4) -0.007(3) -0.008(3)
C155 0.075(6) 0.036(4) 0.028(4) 0.007(3) 0.000(4) 0.003(4)
C156 0.018(3) 0.016(2) 0.023(3) -0.001(2) 0.008(2) 0.004(2)
C157 0.022(3) 0.024(3) 0.035(3) 0.011(2) 0.013(3) 0.011(2)
C158 0.027(3) 0.036(3) 0.030(3) -0.009(3) 0.003(3) 0.000(3)
K6 0.0313(7) 0.0209(6) 0.0354(7) 0.0087(6) 0.0067(5) 0.0038(6)
O21 0.035(3) 0.027(2) 0.050(3) 0.014(2) -0.003(2) 0.0004(19)
O31 0.040(3) 0.0168(18) 0.041(2) 0.0097(19) 0.013(2) 0.013(2)
O41 0.036(3) 0.025(2) 0.033(2) -0.0090(18) 0.008(2) -0.0126(19)
O51 0.036(3) 0.050(3) 0.034(2) -0.005(2) 0.005(2) 0.015(2)
C21 0.025(3) 0.019(3) 0.042(4) 0.007(3) -0.009(3) -0.002(2)
C22 0.032(4) 0.025(3) 0.068(5) 0.010(3) -0.008(3) 0.002(3)
C23 0.066(6) 0.017(3) 0.061(5) 0.002(3) -0.041(4) -0.005(3)
C24 0.075(6) 0.024(3) 0.032(4) 0.007(3) -0.009(4) -0.019(4)
C31 0.082(6) 0.028(3) 0.046(4) 0.021(3) 0.018(4) 0.019(4)
C32 0.130(11) 0.139(11) 0.218(15) 0.150(12) 0.136(12) 0.102(10)
C33 0.046(5) 0.040(4) 0.068(5) 0.016(4) 0.024(4) 0.010(4)
C34 0.038(4) 0.015(3) 0.041(4) 0.008(2) 0.003(3) 0.010(3)
C41 0.054(5) 0.036(4) 0.033(4) -0.001(3) -0.004(3) -0.015(3)
C42 0.058(5) 0.044(4) 0.038(4) -0.003(3) 0.006(4) -0.011(4)
C43 0.026(4) 0.041(4) 0.041(4) -0.004(3) 0.008(3) 0.007(3)
C44 0.026(3) 0.031(3) 0.034(3) -0.004(3) 0.003(3) -0.003(3)
C51 0.027(4) 0.063(5) 0.079(6) -0.012(5) 0.016(4) 0.014(4)
C52 0.036(5) 0.062(6) 0.127(9) 0.044(6) 0.007(6) 0.003(4)
C53 0.050(6) 0.137(11) 0.052(5) 0.009(6) -0.001(4) -0.014(7)
C54 0.041(4) 0.064(5) 0.036(4) -0.012(4) 0.010(3) 0.002(4)

loop_
_atom_site_label
_atom_site_type_symbol
_atom_site_thermal_displace_type
_atom_site_fract_x
_atom_site_fract_y
_atom_site_fract_z
_atom_site_occupancy
_atom_site_U_iso_or_equiv
La1 La Uani 0.19585(1) 0.15633(2) 0.12104(1) 1.000 0.0112(1)
N11 N Uani 0.1238(2) 0.2278(3) 0.08478(8) 1.000 0.0126(11)
N12 N Uani 0.2560(2) 0.2915(3) 0.12101(9) 1.000 0.0122(11)
N13 N Uani 0.1892(2) 0.0814(3) 0.16588(8) 1.000 0.0126(11)
N14 N Uani 0.2492(2) 0.0206(3) 0.10921(9) 1.000 0.0190(14)
C11 C Uani 0.0867(2) 0.2076(3) 0.05922(10) 1.000 0.0112(12)
C12 C Uani 0.0596(2) 0.1197(3) 0.05438(10) 1.000 0.0117(12)
C13 C Uani 0.0278(3) 0.0990(3) 0.02858(11) 1.000 0.0202(16)
C14 C Uani 0.0225(3) 0.1619(4) 0.00704(12) 1.000 0.0269(17)
C15 C Uani 0.0489(3) 0.2472(4) 0.01152(11) 1.000 0.0203(16)
C16 C Uani 0.0811(2) 0.2720(3) 0.03700(10) 1.000 0.0145(14)
C17 C Uani 0.0637(2) 0.0492(3) 0.07775(10) 1.000 0.0132(14)
C18 C Uani 0.0187(3) 0.0696(4) 0.09904(12) 1.000 0.0226(16)
C19 C Uani 0.0538(3) -0.0494(3) 0.06715(11) 1.000 0.0181(16)
C110 C Uani 0.1140(3) 0.3645(3) 0.03938(11) 1.000 0.0168(16)
C111 C Uani 0.1725(3) 0.3632(3) 0.02426(13) 1.000 0.0235(17)
C112 C Uani 0.0706(3) 0.4422(3) 0.02739(14) 1.000 0.030(2)
C113 C Uani 0.1072(2) 0.3020(3) 0.10004(10) 1.000 0.0122(14)
C114 C Uani 0.0382(2) 0.3291(3) 0.09784(11) 1.000 0.0157(16)
C115 C Uani 0.1477(2) 0.3520(3) 0.11848(10) 1.000 0.0155(14)
C116 C Uani 0.2169(3) 0.3657(3) 0.12312(10) 1.000 0.0140(14)
C117 C Uani 0.2366(3) 0.4512(3) 0.13028(13) 1.000 0.0247(18)
C118 C Uani 0.3215(2) 0.3091(3) 0.12589(11) 1.000 0.0155(16)
C119 C Uani 0.3555(3) 0.3267(3) 0.10291(11) 1.000 0.0162(16)
C120 C Uani 0.4204(3) 0.3384(4) 0.10821(12) 1.000 0.0252(16)
C121 C Uani 0.4517(3) 0.3338(4) 0.13451(13) 1.000 0.0268(17)
C122 C Uani 0.4179(3) 0.3197(4) 0.15709(12) 1.000 0.0241(17)
C123 C Uani 0.3529(3) 0.3068(3) 0.15313(11) 1.000 0.0176(16)
C124 C Uani 0.3244(3) 0.3337(3) 0.07343(11) 1.000 0.0198(16)
C125 C Uani 0.3507(3) 0.2653(5) 0.05402(14) 1.000 0.035(2)
C126 C Uani 0.3304(4) 0.4326(4) 0.06224(14) 1.000 0.037(2)
C127 C Uani 0.3182(3) 0.2925(4) 0.17878(12) 1.000 0.0251(17)
C128 C Uani 0.3279(4) 0.3723(5) 0.19940(14) 1.000 0.040(3)
C129 C Uani 0.3380(3) 0.2020(5) 0.19325(14) 1.000 0.035(2)
C130 C Uani 0.1934(3) 0.0993(3) 0.19496(11) 1.000 0.0154(16)
C131 C Uani 0.1726(3) 0.1846(3) 0.20466(11) 1.000 0.0183(16)
C132 C Uani 0.1791(3) 0.2021(4) 0.23337(12) 1.000 0.0264(19)
C133 C Uani 0.2068(3) 0.1380(4) 0.25231(12) 1.000 0.0307(19)
C134 C Uani 0.2274(3) 0.0566(4) 0.24280(12) 1.000 0.0266(19)
C135 C Uani 0.2227(3) 0.0358(4) 0.21430(11) 1.000 0.0220(17)
C136 C Uani 0.1417(3) 0.2547(3) 0.18457(11) 1.000 0.0210(16)
C137 C Uani 0.1439(3) 0.3528(4) 0.19634(13) 1.000 0.0343(19)
C138 C Uani 0.0744(3) 0.2295(4) 0.17379(13) 1.000 0.0296(19)
C139 C Uani 0.2511(3) -0.0529(4) 0.20536(12) 1.000 0.0279(19)
C140 C Uani 0.3219(3) -0.0524(5) 0.21320(15) 1.000 0.039(2)
C141 C Uani 0.2234(4) -0.1359(4) 0.21828(15) 1.000 0.041(2)
C142 C Uani 0.1535(2) 0.0067(3) 0.15601(10) 1.000 0.0131(14)
C143 C Uani 0.0991(3) -0.0211(3) 0.17150(11) 1.000 0.0187(16)
C144 C Uani 0.1607(3) -0.0404(3) 0.13202(10) 1.000 0.0149(14)
C145 C Uani 0.2113(2) -0.0521(3) 0.11390(10) 1.000 0.0126(14)
C146 C Uani 0.2162(3) -0.1361(3) 0.10194(11) 1.000 0.0204(16)
C147 C Uani 0.2983(3) 0.0104(3) 0.09231(11) 1.000 0.0156(15)
C148 C Uani 0.3608(3) 0.0046(3) 0.10508(12) 1.000 0.0210(16)
C149 C Uani 0.4091(3) -0.0012(4) 0.08790(13) 1.000 0.0267(19)
C150 C Uani 0.3975(3) 0.0002(4) 0.05922(13) 1.000 0.0261(17)
C151 C Uani 0.3366(3) 0.0051(3) 0.04693(12) 1.000 0.0209(16)
C152 C Uani 0.2861(2) 0.0103(3) 0.06286(11) 1.000 0.0141(15)
C153 C Uani 0.3756(3) -0.0027(4) 0.13657(12) 1.000 0.0258(17)
C154 C Uani 0.4302(3) 0.0579(6) 0.14762(16) 1.000 0.045(3)
C155 C Uani 0.3890(4) -0.1015(5) 0.14516(14) 1.000 0.047(3)
C156 C Uani 0.2205(3) 0.0189(3) 0.04792(11) 1.000 0.0186(16)
C157 C Uani 0.2120(3) 0.1121(4) 0.03381(13) 1.000 0.0263(17)
C158 C Uani 0.2045(3) -0.0577(4) 0.02672(13) 1.000 0.0310(17)
H13 H Uiso 0.00917 0.04043 0.02561 1.000 0.0242
H14 H Uiso 0.00094 0.14653 -0.01068 1.000 0.0323
H15 H Uiso 0.04489 0.29030 -0.00333 1.000 0.0239
H17 H Uiso 0.10699 0.05277 0.08778 1.000 0.0159
H18 H Uiso 0.02750 0.13035 0.10707 1.000 0.0341
H18' H Uiso 0.02370 0.02366 0.11397 1.000 0.0341
H18" H Uiso -0.02433 0.06778 0.08984 1.000 0.0341
H19 H Uiso 0.01005 -0.05757 0.05935 1.000 0.0273
H19' H Uiso 0.06372 -0.09201 0.08274 1.000 0.0273
H19" H Uiso 0.08116 -0.06153 0.05262 1.000 0.0273
H110 H Uiso 0.12687 0.37731 0.05964 1.000 0.0205
H111 H Uiso 0.20012 0.31370 0.03178 1.000 0.0353
H111' H Uiso 0.19432 0.42173 0.02705 1.000 0.0353
H111" H Uiso 0.16057 0.35316 0.00422 1.000 0.0353
H112 H Uiso 0.06192 0.43501 0.00706 1.000 0.0450
H112' H Uiso 0.09103 0.50120 0.03164 1.000 0.0450
H112" H Uiso 0.03127 0.43978 0.03585 1.000 0.0450
H114 H Uiso 0.03156 0.37132 0.11304 1.000 0.0231
H114' H Uiso 0.01251 0.27430 0.09929 1.000 0.0231
H114" H Uiso 0.02618 0.35890 0.07979 1.000 0.0231
H115 H Uiso 0.12634 0.38583 0.13133 1.000 0.0189
H117 H Uiso 0.28000 0.46354 0.13428 1.000 0.0297
H117' H Uiso 0.20696 0.49888 0.13131 1.000 0.0297
H120 H Uiso 0.44353 0.34998 0.09288 1.000 0.0300
H121 H Uiso 0.49593 0.34007 0.13730 1.000 0.0321
H122 H Uiso 0.43912 0.31874 0.17551 1.000 0.0288
H124 H Uiso 0.27891 0.32005 0.07368 1.000 0.0238
H125 H Uiso 0.34812 0.20366 0.06174 1.000 0.0531
H125' H Uiso 0.39444 0.28030 0.05228 1.000 0.0531
H125" H Uiso 0.32637 0.26802 0.03554 1.000 0.0531
H126 H Uiso 0.31261 0.47571 0.07479 1.000 0.0548
H126' H Uiso 0.30765 0.43737 0.04345 1.000 0.0548
H126" H Uiso 0.37458 0.44705 0.06142 1.000 0.0548
H127 H Uiso 0.27251 0.28850 0.17222 1.000 0.0301
H128 H Uiso 0.37264 0.38007 0.20529 1.000 0.0602
H128' H Uiso 0.30609 0.35944 0.21582 1.000 0.0602
H128" H Uiso 0.31102 0.42833 0.19031 1.000 0.0602
H129 H Uiso 0.32691 0.15116 0.18037 1.000 0.0523
H129' H Uiso 0.31649 0.19473 0.21002 1.000 0.0523
H129" H Uiso 0.38333 0.20222 0.19859 1.000 0.0523
H132 H Uiso 0.16450 0.25831 0.24007 1.000 0.0315
H133 H Uiso 0.21142 0.15090 0.27179 1.000 0.0364
H134 H Uiso 0.24531 0.01293 0.25595 1.000 0.0318
H136 H Uiso 0.16575 0.25530 0.16795 1.000 0.0250
H137 H Uiso 0.12691 0.39530 0.18166 1.000 0.0514
H137' H Uiso 0.18728 0.36935 0.20272 1.000 0.0514
H137" H Uiso 0.11883 0.35612 0.21212 1.000 0.0514
H138 H Uiso 0.07397 0.17114 0.16376 1.000 0.0442
H138' H Uiso 0.05635 0.27724 0.16108 1.000 0.0442
H138" H Uiso 0.04968 0.22380 0.18963 1.000 0.0442
H139 H Uiso 0.24261 -0.05806 0.18454 1.000 0.0336
H140 H Uiso 0.34052 -0.00320 0.20306 1.000 0.0587
H140' H Uiso 0.33933 -0.11118 0.20819 1.000 0.0587
H140" H Uiso 0.33125 -0.04234 0.23339 1.000 0.0587
H141 H Uiso 0.23578 -0.13603 0.23853 1.000 0.0606
H141' H Uiso 0.23885 -0.19153 0.21004 1.000 0.0606
H141" H Uiso 0.17772 -0.13369 0.21462 1.000 0.0606
H143 H Uiso 0.07129 -0.06175 0.15964 1.000 0.0280
H143' H Uiso 0.07595 0.03343 0.17612 1.000 0.0280
H143" H Uiso 0.11485 -0.05313 0.18877 1.000 0.0280
H144 H Uiso 0.12426 -0.07394 0.12535 1.000 0.0179
H146 H Uiso 0.24706 -0.14658 0.08963 1.000 0.0243
H146' H Uiso 0.18877 -0.18400 0.10592 1.000 0.0243
H149 H Uiso 0.45103 -0.00623 0.09632 1.000 0.0320
H150 H Uiso 0.43107 -0.00221 0.04799 1.000 0.0310
H151 H Uiso 0.32863 0.00484 0.02709 1.000 0.0249
H153 H Uiso 0.33795 0.01780 0.14530 1.000 0.0310
H154 H Uiso 0.46885 0.03382 0.14143 1.000 0.0679
H154' H Uiso 0.43396 0.05882 0.16812 1.000 0.0679
H154" H Uiso 0.42296 0.12009 0.14044 1.000 0.0679
H155 H Uiso 0.35254 -0.13938 0.13892 1.000 0.0704
H155' H Uiso 0.39782 -0.10520 0.16557 1.000 0.0704
H155" H Uiso 0.42533 -0.12355 0.13651 1.000 0.0704
H156 H Uiso 0.19049 0.01495 0.06234 1.000 0.0218
H157 H Uiso 0.21955 0.16029 0.04793 1.000 0.0394
H157' H Uiso 0.16919 0.11741 0.02452 1.000 0.0394
H157" H Uiso 0.24169 0.11844 0.01992 1.000 0.0394
H158 H Uiso 0.23297 -0.05495 0.01220 1.000 0.0465
H158' H Uiso 0.16131 -0.05036 0.01809 1.000 0.0465
H158" H Uiso 0.20895 -0.11688 0.03626 1.000 0.0465
O21 O Uani 0.1362(2) 0.6358(3) 0.07896(10) 1.000 0.0379(16)
C21 C Uani 0.0845(3) 0.6036(4) 0.09214(14) 1.000 0.0296(19)
C22 C Uani 0.0337(3) 0.6740(4) 0.08605(17) 1.000 0.043(2)
C23 C Uani 0.0428(4) 0.6975(4) 0.05628(17) 1.000 0.052(3)
C24 C Uani 0.1135(4) 0.6932(5) 0.05610(14) 1.000 0.045(3)
H21 H Uiso 0.09606 0.59741 0.11257 1.000 0.0354
H21' H Uiso 0.07040 0.54340 0.08446 1.000 0.0354
H22 H Uiso -0.00830 0.64803 0.08749 1.000 0.0516
H22' H Uiso 0.04040 0.72769 0.09857 1.000 0.0516
H23 H Uiso 0.02664 0.75932 0.05128 1.000 0.0621
H23' H Uiso 0.02152 0.65258 0.04306 1.000 0.0621
H24 H Uiso 0.12418 0.66737 0.03822 1.000 0.0535
H24' H Uiso 0.13196 0.75505 0.05849 1.000 0.0535
O31 O Uani 0.1767(2) 0.6562(3) 0.15690(9) 1.000 0.0320(13)
C31 C Uani 0.1691(4) 0.5966(5) 0.17928(16) 1.000 0.051(3)
C32 C Uani 0.1175(6) 0.6192(9) 0.1916(3) 1.000 0.154(7)
C33 C Uani 0.0889(4) 0.7032(5) 0.17915(18) 1.000 0.050(3)
C34 C Uani 0.1344(3) 0.7315(4) 0.15852(14) 1.000 0.031(2)
H31 H Uiso 0.16503 0.53306 0.17225 1.000 0.0616
H31' H Uiso 0.20646 0.59983 0.19327 1.000 0.0616
H32 H Uiso 0.12921 0.62860 0.21193 1.000 0.1842
H32' H Uiso 0.08680 0.56864 0.18924 1.000 0.1842
H33 H Uiso 0.08576 0.75085 0.19354 1.000 0.0601
H33' H Uiso 0.04669 0.69101 0.16940 1.000 0.0601
H34 H Uiso 0.11154 0.74423 0.13989 1.000 0.0380
H34' H Uiso 0.15761 0.78710 0.16521 1.000 0.0380
O41 O Uani 0.3109(2) 0.7008(3) 0.06818(9) 1.000 0.0310(14)
C41 C Uani 0.2999(4) 0.6834(5) 0.03866(14) 1.000 0.042(3)
C42 C Uani 0.3458(4) 0.7426(5) 0.02516(15) 1.000 0.047(3)
C43 C Uani 0.3995(3) 0.7516(5) 0.04759(14) 1.000 0.036(2)
C44 C Uani 0.3663(3) 0.7553(4) 0.07361(13) 1.000 0.0304(17)
H41 H Uiso 0.25641 0.69948 0.03142 1.000 0.0498
H41' H Uiso 0.30691 0.61806 0.03470 1.000 0.0498
H42 H Uiso 0.35897 0.71274 0.00830 1.000 0.0560
H42' H Uiso 0.32740 0.80296 0.01988 1.000 0.0560
H43 H Uiso 0.42365 0.80818 0.04529 1.000 0.0426
H43' H Uiso 0.42791 0.69830 0.04788 1.000 0.0426
H44 H Uiso 0.39350 0.73081 0.08987 1.000 0.0365
H44' H Uiso 0.35517 0.81916 0.07774 1.000 0.0365
O51 O Uani 0.3465(2) 0.6467(3) 0.14605(9) 1.000 0.0399(16)
C51 C Uani 0.4039(4) 0.5989(6) 0.14587(19) 1.000 0.056(3)
C52 C Uani 0.4292(4) 0.5850(7) 0.1759(2) 1.000 0.075(4)
C53 C Uani 0.4016(4) 0.6672(9) 0.18948(19) 1.000 0.080(4)
C54 C Uani 0.3392(4) 0.6743(6) 0.17369(14) 1.000 0.047(3)
H51 H Uiso 0.43360 0.63492 0.13601 1.000 0.0664
H51' H Uiso 0.39686 0.53929 0.13628 1.000 0.0664
H52 H Uiso 0.47550 0.58626 0.17847 1.000 0.0900
H52' H Uiso 0.41439 0.52684 0.18337 1.000 0.0900
H53 H Uiso 0.39879 0.65652 0.20963 1.000 0.0958
H53' H Uiso 0.42662 0.72301 0.18728 1.000 0.0958
H54 H Uiso 0.30913 0.63389 0.18191 1.000 0.0561
H54' H Uiso 0.32358 0.73789 0.17389 1.000 0.0561
K6 K Uani 0.24637(6) 0.65196(9) 0.10990(3) 1.000 0.0290(4)

loop_
_atom_type_symbol
_atom_type_description
_atom_type_scat_dispersion_real
_atom_type_scat_dispersion_imag
_atom_type_scat_source
O O 0.0106 0.0060 'International Tables Vol C Tables 4.2.6.8 and 6.1.1.4'
N N 0.0061 0.0033 'International Tables Vol C Tables 4.2.6.8 and 6.1.1.4'
La La -0.2871 2.4523 'International Tables Vol C Tables 4.2.6.8 and 6.1.1.4'
K K 0.2009 0.2494 'International Tables Vol C Tables 4.2.6.8 and 6.1.1.4'
H H 0.0000 0.0000 'International Tables Vol C Tables 4.2.6.8 and 6.1.1.4'
C C 0.0033 0.0016 'International Tables Vol C Tables 4.2.6.8 and 6.1.1.4'

loop_
_geom_angle_atom_site_label_1
_geom_angle_atom_site_label_2
_geom_angle_atom_site_label_3
_geom_angle
_geom_angle_publ_flag
N11 La1 N12 86.82(15) yes
N11 La1 N13 136.94(14) yes
N11 La1 N14 118.03(14) yes
N12 La1 N13 117.62(15) yes
N12 La1 N14 114.64(15) yes
N13 La1 N14 85.08(15) yes
O41 K6 O51 92.76(14) yes
O21 K6 O51 169.86(15) yes
O21 K6 O31 86.00(14) yes
O21 K6 O41 96.31(14) yes
O31 K6 O41 163.15(14) yes
O31 K6 O51 86.63(13) yes
K6 O21 C24 125.8(4) yes
K6 O21 C21 118.2(4) yes
C21 O21 C24 108.8(5) yes
K6 O31 C34 116.9(3) yes
K6 O31 C31 135.1(4) yes
C31 O31 C34 107.8(5) yes
C41 O41 C44 108.7(5) yes
K6 O41 C41 131.0(4) yes
K6 O41 C44 120.4(3) yes
K6 O51 C54 116.5(4) yes
C51 O51 C54 109.6(6) yes
K6 O51 C51 131.5(4) yes
La1 N11 C11 141.4(3) yes
La1 N11 C113 98.0(3) yes
C11 N11 C113 118.1(4) yes
C116 N12 C118 116.4(4) yes
La1 N12 C116 108.6(3) yes
La1 N12 C118 133.0(3) yes
La1 N13 C130 141.9(3) yes
La1 N13 C142 97.9(3) yes
C130 N13 C142 117.0(4) yes
C145 N14 C147 120.6(4) yes
La1 N14 C145 107.1(3) yes
La1 N14 C147 129.4(3) yes
C12 C11 C16 118.7(4) no
N11 C11 C12 120.7(4) yes
N11 C11 C16 120.3(4) yes
C11 C12 C13 119.9(4) no
C11 C12 C17 120.3(4) no
C13 C12 C17 119.8(4) no
C12 C13 C14 121.2(5) no
C13 C14 C15 119.3(5) no
C14 C15 C16 122.1(5) no
C15 C16 C110 118.7(4) no
C11 C16 C15 118.9(4) no
C11 C16 C110 122.2(4) no
C18 C17 C19 109.5(4) no
C12 C17 C19 113.4(4) no
C12 C17 C18 112.1(4) no
C16 C110 C111 110.8(4) no
C16 C110 C112 111.7(5) no
C111 C110 C112 109.2(4) no
C114 C113 C115 116.4(4) no
N11 C113 C115 125.2(4) yes
C12 C13 H13 119.00 no
C14 C13 H13 119.00 no
N11 C113 C114 118.4(4) yes
C15 C14 H14 120.00 no
C13 C14 H14 120.00 no
C113 C115 C116 135.5(4) no
C16 C15 H15 119.00 no
C14 C15 H15 119.00 no
N12 C116 C115 119.2(4) yes
C115 C116 C117 116.1(5) no
N12 C116 C117 124.6(6) yes
C12 C17 H17 107.00 no
C18 C17 H17 107.00 no
C19 C17 H17 107.00 no
H18 C18 H18' 109.00 no
C17 C18 H18" 109.00 no
N12 C118 C119 119.5(5) yes
H18 C18 H18" 109.00 no
H18' C18 H18" 109.00 no
C17 C18 H18 110.00 no
N12 C118 C123 120.8(5) yes
C17 C18 H18' 109.00 no
C119 C118 C123 119.7(5) no
C17 C19 H19 109.00 no
C118 C119 C124 122.3(5) no
C118 C119 C120 118.2(5) no
C17 C19 H19" 110.00 no
H19 C19 H19' 109.00 no
H19 C19 H19" 109.00 no
H19' C19 H19" 109.00 no
C120 C119 C124 119.5(5) no
C17 C19 H19' 109.00 no
C119 C120 C121 122.7(6) no
C120 C121 C122 119.0(6) no
C121 C122 C123 121.1(5) no
C118 C123 C127 121.9(5) no
C118 C123 C122 119.4(5) no
C122 C123 C127 118.7(5) no
C119 C124 C126 110.2(4) no
C125 C124 C126 110.5(5) no
C119 C124 C125 112.2(5) no
C128 C127 C129 110.8(5) no
C123 C127 C128 112.0(5) no
C123 C127 C129 110.4(5) no
N13 C130 C131 119.9(4) yes
N13 C130 C135 120.2(4) yes
C131 C130 C135 119.7(5) no
C130 C131 C132 119.0(5) no
C132 C131 C136 119.7(5) no
C130 C131 C136 121.2(5) no
C131 C132 C133 120.7(5) no
C132 C133 C134 119.9(5) no
C133 C134 C135 121.9(5) no
C130 C135 C134 118.7(5) no
C130 C135 C139 122.7(5) no
C134 C135 C139 118.5(5) no
C131 C136 C138 112.7(4) no
C131 C136 C137 113.9(4) no
C137 C136 C138 109.8(5) no
C135 C139 C140 110.4(5) no
C140 C139 C141 109.3(6) no
C135 C139 C141 112.3(5) no
N13 C142 C143 118.2(4) yes
C143 C142 C144 116.6(4) no
N13 C142 C144 125.1(4) yes
C142 C144 C145 135.7(5) no
C144 C145 C146 116.7(4) no
N14 C145 C144 119.8(4) yes
N14 C145 C146 123.5(5) yes
N14 C147 C152 120.7(5) yes
C148 C147 C152 119.7(5) no
N14 C147 C148 119.5(5) yes
C149 C148 C153 119.9(6) no
C147 C148 C149 118.6(5) no
C147 C148 C153 121.3(5) no
C148 C149 C150 121.9(6) no
C149 C150 C151 119.2(6) no
C150 C151 C152 121.8(5) no
C147 C152 C151 118.7(5) no
C151 C152 C156 119.0(5) no
C147 C152 C156 122.3(5) no
C154 C153 C155 110.1(6) no
C148 C153 C154 112.1(5) no
C148 C153 C155 110.5(5) no
C152 C156 C158 112.5(5) no
C152 C156 C157 110.1(5) no
C157 C156 C158 110.7(5) no
C111 C110 H110 108.00 no
C16 C110 H110 108.00 no
C112 C110 H110 108.00 no
H111' C111 H111" 110.00 no
H111' C111 H111 110.00 no
C110 C111 H111 109.00 no
C110 C111 H111' 109.00 no
C110 C111 H111" 109.00 no
H111" C111 H111 109.00 no
C110 C112 H112' 109.00 no
C110 C112 H112" 109.00 no
H112" C112 H112 109.00 no
C110 C112 H112 109.00 no
H112' C112 H112" 109.00 no
H112' C112 H112 109.00 no
C113 C114 H114' 109.00 no
C113 C114 H114" 110.00 no
C113 C114 H114 110.00 no
H114' C114 H114" 109.00 no
H114' C114 H114 109.00 no
H114" C114 H114 110.00 no
C113 C115 H115 112.00 no
C116 C115 H115 112.00 no
C116 C117 H117' 120.00 no
C116 C117 H117 120.00 no
H117' C117 H117 120.00 no
C119 C120 H120 119.00 no
C121 C120 H120 119.00 no
C120 C121 H121 121.00 no
C122 C121 H121 121.00 no
O21 C21 C22 105.9(5) yes
C123 C122 H122 119.00 no
C121 C122 H122 119.00 no
C21 C22 C23 99.9(6) no
C22 C23 C24 103.5(6) no
C119 C124 H124 108.00 no
O21 C24 C23 106.0(6) yes
C125 C124 H124 108.00 no
C126 C124 H124 108.00 no
H125" C125 H125 109.00 no
C124 C125 H125' 109.00 no
H125' C125 H125 110.00 no
H125' C125 H125" 110.00 no
C124 C125 H125" 109.00 no
C124 C125 H125 109.00 no
C124 C126 H126 109.00 no
C124 C126 H126" 110.00 no
C124 C126 H126' 109.00 no
H126' C126 H126" 110.00 no
H126' C126 H126 109.00 no
H126" C126 H126 110.00 no
C123 C127 H127 108.00 no
C128 C127 H127 108.00 no
C129 C127 H127 108.00 no
C127 C128 H128' 109.00 no
C127 C128 H128 110.00 no
H128' C128 H128" 109.00 no
C127 C128 H128" 109.00 no
H128" C128 H128 110.00 no
H128' C128 H128 109.00 no
C127 C129 H129 109.00 no
C127 C129 H129" 109.00 no
C127 C129 H129' 110.00 no
H129" C129 H129 109.00 no
H129' C129 H129" 109.00 no
H129' C129 H129 109.00 no
O31 C31 C32 110.7(8) yes
C131 C132 H132 120.00 no
C133 C132 H132 120.00 no
C31 C32 C33 110.6(10) no
C132 C133 H133 120.00 no
C134 C133 H133 120.00 no
C32 C33 C34 102.8(8) no
O31 C34 C33 106.5(5) yes
C135 C134 H134 119.00 no
C133 C134 H134 119.00 no
C137 C136 H136 107.00 no
C131 C136 H136 107.00 no
C138 C136 H136 107.00 no
C136 C137 H137" 109.00 no
C136 C137 H137' 110.00 no
H137" C137 H137 109.00 no
H137' C137 H137 109.00 no
C136 C137 H137 109.00 no
H137' C137 H137" 109.00 no
C136 C138 H138" 109.00 no
C136 C138 H138 109.00 no
H138' C138 H138" 109.00 no
H138' C138 H138 109.00 no
C136 C138 H138' 109.00 no
H138" C138 H138 109.00 no
C140 C139 H139 108.00 no
C141 C139 H139 108.00 no
C135 C139 H139 108.00 no
C139 C140 H140" 109.00 no
C139 C140 H140 109.00 no
C139 C140 H140' 110.00 no
H140" C140 H140 109.00 no
H140' C140 H140 109.00 no
H140' C140 H140" 110.00 no
C139 C141 H141" 109.00 no
C139 C141 H141' 109.00 no
H141' C141 H141 109.00 no
C139 C141 H141 109.00 no
H141' C141 H141" 110.00 no
O41 C41 C42 106.2(6) yes
H141" C141 H141 109.00 no
C41 C42 C43 103.3(6) no
C42 C43 C44 101.6(5) no
H143' C143 H143 109.00 no
H143" C143 H143 109.00 no
H143' C143 H143" 110.00 no
C142 C143 H143' 110.00 no
C142 C143 H143" 109.00 no
C142 C143 H143 109.00 no
O41 C44 C43 106.9(5) yes
C145 C144 H144 112.00 no
C142 C144 H144 112.00 no
C145 C146 H146' 120.00 no
H146' C146 H146 120.00 no
C145 C146 H146 120.00 no
C148 C149 H149 119.00 no
C150 C149 H149 119.00 no
C149 C150 H150 120.00 no
C151 C150 H150 120.00 no
C150 C151 H151 119.00 no
O51 C51 C52 106.4(7) yes
C152 C151 H151 119.00 no
C51 C52 C53 100.9(7) no
C154 C153 H153 108.00 no
C155 C153 H153 108.00 no
C52 C53 C54 102.3(8) no
C148 C153 H153 108.00 no
C153 C154 H154" 109.00 no
C153 C154 H154' 109.00 no
H154' C154 H154 109.00 no
C153 C154 H154 109.00 no
H154' C154 H154" 109.00 no
O51 C54 C53 105.9(7) yes
H154" C154 H154 110.00 no
C153 C155 H155 109.00 no
H155' C155 H155 109.00 no
H155" C155 H155 109.00 no
H155' C155 H155" 109.00 no
C153 C155 H155' 109.00 no
C153 C155 H155" 109.00 no
C158 C156 H156 108.00 no
C152 C156 H156 108.00 no
C157 C156 H156 108.00 no
C156 C157 H157" 109.00 no
H157' C157 H157 109.00 no
C156 C157 H157 109.00 no
H157' C157 H157" 109.00 no
C156 C157 H157' 109.00 no
H157" C157 H157 110.00 no
C156 C158 H158 109.00 no
H158' C158 H158 109.00 no
H158" C158 H158 109.00 no
H158' C158 H158" 109.00 no
C156 C158 H158' 109.00 no
C156 C158 H158" 109.00 no
O21 C21 H21 111.00 no
O21 C21 H21' 111.00 no
C22 C21 H21 111.00 no
C22 C21 H21' 111.00 no
H21 C21 H21' 109.00 no
C21 C22 H22 112.00 no
C21 C22 H22' 112.00 no
C23 C22 H22 112.00 no
C23 C22 H22' 112.00 no
H22 C22 H22' 109.00 no
C22 C23 H23 111.00 no
C22 C23 H23' 111.00 no
C24 C23 H23 111.00 no
C24 C23 H23' 111.00 no
H23 C23 H23' 109.00 no
O21 C24 H24 111.00 no
O21 C24 H24' 111.00 no
C23 C24 H24 111.00 no
C23 C24 H24' 110.00 no
H24 C24 H24' 109.00 no
O31 C31 H31 110.00 no
O31 C31 H31' 110.00 no
C32 C31 H31 109.00 no
C32 C31 H31' 109.00 no
H31 C31 H31' 108.00 no
C31 C32 H32 110.00 no
C31 C32 H32' 110.00 no
C33 C32 H32 109.00 no
C33 C32 H32' 110.00 no
H32 C32 H32' 108.00 no
C32 C33 H33 111.00 no
C32 C33 H33' 111.00 no
C34 C33 H33 111.00 no
C34 C33 H33' 111.00 no
H33 C33 H33' 109.00 no
O31 C34 H34 110.00 no
O31 C34 H34' 110.00 no
C33 C34 H34 110.00 no
C33 C34 H34' 110.00 no
H34 C34 H34' 109.00 no
O41 C41 H41 110.00 no
O41 C41 H41' 110.00 no
C42 C41 H41 110.00 no
C42 C41 H41' 110.00 no
H41 C41 H41' 109.00 no
C41 C42 H42 111.00 no
C41 C42 H42' 111.00 no
C43 C42 H42 111.00 no
C43 C42 H42' 111.00 no
H42 C42 H42' 109.00 no
C42 C43 H43 111.00 no
C42 C43 H43' 112.00 no
C44 C43 H43 111.00 no
C44 C43 H43' 111.00 no
H43 C43 H43' 109.00 no
O41 C44 H44 110.00 no
O41 C44 H44' 110.00 no
C43 C44 H44 110.00 no
C43 C44 H44' 110.00 no
H44 C44 H44' 109.00 no
O51 C51 H51 110.00 no
O51 C51 H51' 110.00 no
C52 C51 H51 110.00 no
C52 C51 H51' 110.00 no
H51 C51 H51' 109.00 no
C51 C52 H52 112.00 no
C51 C52 H52' 112.00 no
C53 C52 H52 112.00 no
C53 C52 H52' 112.00 no
H52 C52 H52' 109.00 no
C52 C53 H53 111.00 no
C52 C53 H53' 111.00 no
C54 C53 H53 111.00 no
C54 C53 H53' 111.00 no
H53 C53 H53' 109.00 no
O51 C54 H54 111.00 no
O51 C54 H54' 111.00 no
C53 C54 H54 111.00 no
C53 C54 H54' 111.00 no
H54 C54 H54' 109.00 no

loop_
_geom_bond_atom_site_label_1
_geom_bond_atom_site_label_2
_geom_bond_distance
_geom_bond_publ_flag
La1 N11 2.435(4) yes
La1 N12 2.364(4) yes
La1 N13 2.437(4) yes
La1 N14 2.395(4) yes
K6 O31 2.850(5) yes
K6 O41 2.663(5) yes
K6 O21 2.664(5) yes
K6 O51 2.613(5) yes
O21 C24 1.425(8) yes
O21 C21 1.421(8) yes
O31 C31 1.409(9) yes
O31 C34 1.437(8) yes
O41 C41 1.435(8) yes
O41 C44 1.434(8) yes
O51 C54 1.415(8) yes
O51 C51 1.421(10) yes
N11 C113 1.380(6) yes
N11 C11 1.419(6) yes
N12 C116 1.385(7) yes
N12 C118 1.426(6) yes
N13 C130 1.415(6) yes
N13 C142 1.389(6) yes
N14 C147 1.411(7) yes
N14 C145 1.375(6) yes
C11 C12 1.421(6) no
C11 C16 1.420(7) no
C12 C13 1.381(7) no
C12 C17 1.521(7) no
C13 C14 1.381(8) no
C14 C15 1.379(8) no
C15 C16 1.386(7) no
C16 C110 1.526(7) no
C17 C18 1.516(8) no
C17 C19 1.537(6) no
C110 C112 1.542(8) no
C110 C111 1.523(9) no
C113 C114 1.529(6) no
C13 H13 0.9500 no
C113 C115 1.381(6) no
C14 H14 0.9500 no
C15 H15 0.9500 no
C115 C116 1.494(8) no
C116 C117 1.353(7) no
C17 H17 1.0000 no
C18 H18' 0.9800 no
C18 H18 0.9800 no
C118 C119 1.416(8) no
C118 C123 1.405(7) no
C18 H18" 0.9800 no
C19 H19 0.9800 no
C19 H19' 0.9800 no
C119 C120 1.402(9) no
C19 H19" 0.9800 no
C119 C124 1.501(8) no
C120 C121 1.366(9) no
C121 C122 1.389(9) no
C122 C123 1.403(9) no
C123 C127 1.526(8) no
C124 C125 1.521(9) no
C124 C126 1.555(8) no
C127 C128 1.531(9) no
C127 C129 1.534(9) no
C130 C135 1.412(8) no
C130 C131 1.423(7) no
C131 C132 1.396(8) no
C131 C136 1.511(7) no
C132 C133 1.394(8) no
C133 C134 1.368(8) no
C134 C135 1.396(8) no
C135 C139 1.518(8) no
C136 C138 1.528(9) no
C136 C137 1.542(7) no
C139 C140 1.528(9) no
C139 C141 1.517(9) no
C142 C143 1.512(8) no
C142 C144 1.368(7) no
C144 C145 1.479(7) no
C145 C146 1.366(6) no
C147 C152 1.411(7) no
C147 C148 1.417(9) no
C148 C153 1.516(8) no
C148 C149 1.401(9) no
C149 C150 1.374(9) no
C150 C151 1.378(9) no
C151 C152 1.400(8) no
C152 C156 1.515(8) no
C153 C154 1.520(10) no
C153 C155 1.523(9) no
C156 C158 1.528(8) no
C156 C157 1.525(7) no
C110 H110 1.0000 no
C111 H111' 0.9800 no
C111 H111 0.9800 no
C111 H111" 0.9800 no
C112 H112" 0.9800 no
C112 H112 0.9800 no
C112 H112' 0.9800 no
C114 H114 0.9800 no
C114 H114' 0.9800 no
C114 H114" 0.9800 no
C115 H115 0.9500 no
C117 H117' 0.9500 no
C117 H117 0.9500 no
C120 H120 0.9500 no
C21 C22 1.507(9) no
C121 H121 0.9500 no
C22 C23 1.506(11) no
C122 H122 0.9500 no
C23 C24 1.524(12) no
C124 H124 1.0000 no
C125 H125 0.9800 no
C125 H125' 0.9800 no
C125 H125" 0.9800 no
C126 H126" 0.9800 no
C126 H126 0.9800 no
C126 H126' 0.9800 no
C127 H127 1.0000 no
C128 H128' 0.9800 no
C128 H128" 0.9800 no
C128 H128 0.9800 no
C129 H129' 0.9800 no
C129 H129" 0.9800 no
C129 H129 0.9800 no
C31 C32 1.357(16) no
C132 H132 0.9500 no
C32 C33 1.472(15) no
C133 H133 0.9500 no
C33 C34 1.527(11) no
C134 H134 0.9500 no
C136 H136 1.0000 no
C137 H137" 0.9800 no
C137 H137' 0.9800 no
C137 H137 0.9800 no
C138 H138' 0.9800 no
C138 H138" 0.9800 no
C138 H138 0.9800 no
C139 H139 1.0000 no
C140 H140" 0.9800 no
C140 H140 0.9800 no
C140 H140' 0.9800 no
C141 H141 0.9800 no
C141 H141' 0.9800 no
C141 H141" 0.9800 no
C41 C42 1.514(11) no
C42 C43 1.495(10) no
C43 C44 1.510(9) no
C143 H143" 0.9800 no
C143 H143 0.9800 no
C143 H143' 0.9800 no
C144 H144 0.9500 no
C146 H146 0.9500 no
C146 H146' 0.9500 no
C149 H149 0.9500 no
C150 H150 0.9500 no
C151 H151 0.9500 no
C51 C52 1.499(13) no
C52 C53 1.521(15) no
C53 C54 1.470(12) no
C153 H153 1.0000 no
C154 H154' 0.9800 no
C154 H154" 0.9800 no
C154 H154 0.9800 no
C155 H155' 0.9800 no
C155 H155 0.9800 no
C155 H155" 0.9800 no
C156 H156 1.0000 no
C157 H157" 0.9800 no
C157 H157 0.9800 no
C157 H157' 0.9800 no
C158 H158 0.9800 no
C158 H158' 0.9800 no
C158 H158" 0.9800 no
C21 H21 0.9900 no
C21 H21' 0.9900 no
C22 H22 0.9900 no
C22 H22' 0.9900 no
C23 H23 0.9900 no
C23 H23' 0.9900 no
C24 H24 0.9900 no
C24 H24' 0.9900 no
C31 H31 0.9900 no
C31 H31' 0.9900 no
C32 H32 0.9900 no
C32 H32' 0.9900 no
C33 H33 0.9900 no
C33 H33' 0.9900 no
C34 H34 0.9900 no
C34 H34' 0.9900 no
C41 H41 0.9900 no
C41 H41' 0.9900 no
C42 H42 0.9900 no
C42 H42' 0.9900 no
C43 H43 0.9900 no
C43 H43' 0.9900 no
C44 H44 0.9900 no
C44 H44' 0.9900 no
C51 H51 0.9900 no
C51 H51' 0.9900 no
C52 H52 0.9900 no
C52 H52' 0.9900 no
C53 H53 0.9900 no
C53 H53' 0.9900 no
C54 H54 0.9900 no
C54 H54' 0.9900 no

loop_
_geom_contact_atom_site_label_1
_geom_contact_atom_site_label_2
_geom_contact_distance
_geom_contact_site_symmetry_2
_geom_contact_publ_flag
La1 C17 3.681(5) . no
La1 C18 4.044(6) . no
La1 C127 4.119(6) . no
La1 C129 4.412(7) . no
La1 C136 3.683(5) . no
La1 C138 3.988(6) . no
La1 C153 4.504(6) . no
La1 C156 4.136(5) . no
La1 C157 4.296(6) . no
La1 H17 2.8000 . no
La1 H18 3.6300 . no
La1 H115 3.7300 . no
La1 H124 3.8800 . no
La1 H127 3.4100 . no
La1 H129 3.7800 . no
La1 H136 2.8200 . no
La1 H138 3.5200 . no
La1 H144 3.7200 . no
La1 H153 3.7400 . no
La1 H156 3.4900 . no
La1 H157 3.6100 . no
K6 C117 3.112(5) . no
K6 C146 3.184(5) 1_565 no
K6 H146' 2.7000 1_565 no
K6 H146 3.1100 1_565 no
K6 H117 3.0500 . no
K6 H126 3.4800 . no
K6 H117' 2.6400 . no
O31 H117' 2.7200 . no
O31 H21 2.7300 . no
O41 H146 2.8700 1_565 no
N11 N12 3.299(6) . no
N11 C18 3.361(8) . no
N11 C116 3.264(7) . no
N12 N11 3.299(6) . no
N12 C113 3.251(6) . no
N13 C138 3.340(8) . no
N13 C145 3.249(6) . no
N13 N14 3.267(6) . no
N14 C142 3.223(6) . no
N14 N13 3.267(6) . no
N11 H17 2.5900 . no
N11 H110 2.5000 . no
N11 H18 2.8200 . no
N12 H127 2.4500 . no
N12 H124 2.4200 . no
N13 H139 2.4600 . no
N13 H136 2.6000 . no
N13 H138 2.8000 . no
N14 H153 2.4300 . no
N14 H156 2.4600 . no
C11 C157 3.385(8) . no
C12 C157 3.532(8) . no
C16 C114 3.274(7) . no
C17 C144 3.415(7) . no
C17 La1 3.681(5) . no
C18 N11 3.361(8) . no
C18 C51 3.551(11) 5_445 no
C18 La1 4.044(6) . no
C31 C117 3.600(10) . no
C51 C18 3.551(11) 5_555 no
C110 C114 3.444(8) . no
C110 C113 3.076(7) . no
C11 H114' 2.8100 . no
C11 H157' 2.8900 . no
C11 H18 2.9800 . no
C11 H114" 2.8100 . no
C11 H157 3.0500 . no
C12 H43' 3.0400 5_445 no
C12 H157' 2.9000 . no
C13 H157' 3.0800 . no
C13 H19" 2.8100 . no
C13 H43' 2.8400 5_445 no
C113 C110 3.076(7) . no
C13 H19 2.7800 . no
C14 H43' 3.0300 5_445 no
C114 C16 3.274(7) . no
C114 C110 3.444(8) . no
C15 H112 2.7700 . no
C15 H112" 3.0900 . no
C15 H111" 2.9100 . no
C115 C136 3.498(7) . no
C116 C124 3.539(8) . no
C116 C127 3.428(8) . no
C16 H114" 2.7900 . no
C16 H157' 3.0500 . no
C117 C123 3.364(8) . no
C17 H156 2.9500 . no
C117 K6 3.112(5) . no
C117 C31 3.600(10) . no
C117 C119 3.515(8) . no
C17 H144 3.0800 . no
C18 H114' 3.0000 . no
C18 H51 2.8600 5_445 no
C119 C117 3.515(8) . no
C19 H144 3.0500 . no
C19 H23 2.9400 1_545 no
C19 H13 2.4900 . no
C21 H34 3.0900 . no
C22 H34 3.1000 . no
C23 H15 3.0000 3_565 no
C123 C117 3.364(8) . no
C24 H112' 3.0600 . no
C124 C116 3.539(8) . no
C127 C116 3.428(8) . no
C127 La1 4.119(6) . no
C129 C130 3.465(9) . no
C129 La1 4.412(7) . no
C130 C129 3.465(9) . no
C31 H117' 2.9100 . no
C31 H54 3.0500 . no
C31 H137 3.0900 . no
C34 H21 3.0000 . no
C135 C143 3.282(8) . no
C136 La1 3.683(5) . no
C136 C115 3.498(7) . no
C138 La1 3.988(6) . no
C138 N13 3.340(8) . no
C139 C143 3.517(9) . no
C139 C142 3.112(8) . no
C142 C139 3.112(8) . no
C143 C139 3.517(9) . no
C143 C135 3.282(8) . no
C144 C17 3.415(7) . no
C145 C156 3.365(7) . no
C146 K6 3.184(5) 1_545 no
C146 C156 3.458(7) . no
C146 C152 3.320(7) . no
C152 C146 3.320(7) . no
C153 La1 4.504(6) . no
C54 H133 2.9700 6_555 no
C156 La1 4.136(5) . no
C156 C146 3.458(7) . no
C156 C145 3.365(7) . no
C157 La1 4.296(6) . no
C157 C12 3.532(8) . no
C157 C11 3.385(8) . no
C110 H114" 2.8600 . no
C111 H157" 2.9800 7_555 no
C112 H15 2.6900 . no
C112 H114" 3.0500 . no
C113 H110 2.3100 . no
C113 H18 3.0800 . no
C114 H110 2.8800 . no
C114 H149 3.0500 5_455 no
C114 H18 2.9600 . no
C115 H136 2.7600 . no
C115 H110 2.8400 . no
C116 H124 2.9300 . no
C116 H127 2.7700 . no
C116 H136 3.0000 . no
C117 H31 2.9300 . no
C118 H117 2.4800 . no
C119 H117 3.0800 . no
C120 H126" 2.8400 . no
C120 H125' 2.8200 . no
C122 H129" 2.8000 . no
C122 H128 2.7600 . no
C122 H154" 3.0300 . no
C123 H117 2.8700 . no
C125 H120 2.8600 . no
C126 H41' 3.0400 . no
C126 H120 2.9600 . no
C128 H52' 3.0800 . no
C128 H122 2.8800 . no
C128 H137' 3.0500 . no
C129 H140 3.0400 . no
C129 H122 2.9700 . no
C130 H143" 2.7900 . no
C130 H129' 3.0100 . no
C130 H143' 2.7600 . no
C130 H138 3.0200 . no
C131 H129' 3.0800 . no
C132 H137" 2.7400 . no
C132 H137' 2.8700 . no
C133 H31' 3.0900 6_545 no
C133 H53 3.0900 6_545 no
C134 H140" 2.7400 . no
C134 H141 2.8300 . no
C135 H143" 2.8200 . no
C136 H127 2.9800 . no
C137 H132 2.5100 . no
C137 H31 2.9400 . no
C138 H52 3.0100 5_445 no
C138 H143' 2.8700 . no
C139 H143" 2.9500 . no
C140 H134 2.9400 . no
C140 H155' 3.0600 . no
C141 H34' 3.0000 1_545 no
C141 H134 2.8400 . no
C141 H143" 2.8600 . no
C142 H139 2.4200 . no
C142 H138 3.0000 . no
C143 H138 2.8800 . no
C143 H141" 3.0100 . no
C144 H139 2.9200 . no
C144 H34' 2.9900 1_545 no
C144 H17 2.6800 . no
C144 H19' 3.0700 . no
C145 H156 2.6600 . no
C145 H17 2.8900 . no
C146 H24' 3.0600 1_545 no
C146 H156 2.9300 . no
C147 H146 2.5500 . no
C148 H44' 3.0100 1_545 no
C149 H154" 3.0700 . no
C149 H44' 2.8900 1_545 no
C149 H22 2.8200 5_545 no
C149 H155" 2.9300 . no
C149 H154 2.7900 . no
C150 H43 2.9600 1_545 no
C150 H44' 2.9700 1_545 no
C151 H125 3.0000 . no
C151 H158 2.7700 . no
C151 H157" 2.8300 . no
C152 H146 2.8100 . no
C154 H149 2.7200 . no
C157 H151 3.0100 . no
C157 H111 2.9600 . no
C158 H41' 3.0700 7_555 no
C158 H42 3.0600 7_555 no
C158 H19" 3.0600 . no
C158 H151 2.8200 . no
H111' H112' 2.5400 . no
H111' H126' 2.4900 . no
H111" H112 2.4500 . no
H111" C15 2.9100 . no
H111" H151 2.5900 7_555 no
H111" H157" 2.5500 7_555 no
H112' H111' 2.5400 . no
H112' C24 3.0600 . no
H112' H24 2.5400 . no
H112" H114" 2.4300 . no
H112" C15 3.0900 . no
H112" H150 2.4500 5_455 no
H114' C18 3.0000 . no
H114' H18 2.1600 . no
H114' C11 2.8100 . no
H114" H112" 2.4300 . no
H114" C112 3.0500 . no
H114" H110 2.4900 . no
H114" C16 2.7900 . no
H114" C110 2.8600 . no
H114" C11 2.8100 . no
H117' O31 2.7200 . no
H117' K6 2.6400 . no
H117' H115 2.4000 . no
H117' C31 2.9100 . no
H117' H31 2.3100 . no
H125' H120 2.3500 . no
H125' C120 2.8200 . no
H125' H126" 2.5200 . no
H125" H126' 2.5500 . no
H126' H111' 2.4900 . no
H126' H125" 2.5500 . no
H126" C120 2.8400 . no
H126" H120 2.4500 . no
H126" H125' 2.5200 . no
H128' H137' 2.5700 . no
H128' H141 2.4700 6_555 no
H128' H129' 2.4400 . no
H13 H19 2.1600 . no
H13 H19" 2.4200 . no
H13 C19 2.4900 . no
H14 H23 2.4100 3_565 no
H129' C131 3.0800 . no
H129' H128' 2.4400 . no
H129' C130 3.0100 . no
H15 C112 2.6900 . no
H15 H112 2.2000 . no
H15 C23 3.0000 3_565 no
H15 H23' 2.4000 3_565 no
H129" C122 2.8000 . no
H129" H122 2.4300 . no
H137' H128' 2.5700 . no
H137' C132 2.8700 . no
H137' C128 3.0500 . no
H137' H132 2.5100 . no
H17 H156 2.3500 . no
H17 La1 2.8000 . no
H17 N11 2.5900 . no
H17 C144 2.6800 . no
H17 C145 2.8900 . no
H17 H144 2.5900 . no
H137" C132 2.7400 . no
H137" H132 2.1300 . no
H18 C11 2.9800 . no
H18 H114' 2.1600 . no
H18 C113 3.0800 . no
H18 C114 2.9600 . no
H18 La1 3.6300 . no
H18 N11 2.8200 . no
H18 H51 2.5800 5_445 no
H18' H19' 2.4800 . no
H18' H144 2.6000 . no
H18" H19 2.5100 . no
H138' H137 2.4400 . no
H19 C13 2.7800 . no
H19 H13 2.1600 . no
H19 H18" 2.5100 . no
H19' H144 2.3200 . no
H19' C144 3.0700 . no
H19' H18' 2.4800 . no
H19" H158' 2.5300 . no
H19" H156 2.6000 . no
H19" C158 3.0600 . no
H19" H13 2.4200 . no
H19" C13 2.8100 . no
H138" H52 2.5900 5_445 no
H140' H141' 2.4700 . no
H140' H155' 2.5200 . no
H21 O31 2.7300 . no
H21 H34 2.5200 . no
H21 C34 3.0000 . no
H140" H134 2.3900 . no
H140" C134 2.7400 . no
H140" H141 2.5100 . no
H22 C149 2.8200 5_455 no
H22 H149 2.4800 5_455 no
H22' H34 2.3800 . no
H141' H140' 2.4700 . no
H23 H14 2.4100 3_565 no
H23 C19 2.9400 1_565 no
H23' H15 2.4000 3_565 no
H141" C143 3.0100 . no
H141" H143" 2.0900 . no
H24 H112' 2.5400 . no
H24' C146 3.0600 1_565 no
H143' C138 2.8700 . no
H143' H138 2.1000 . no
H143' H52 2.3100 5_445 no
H143' C130 2.7600 . no
H143" C130 2.7900 . no
H143" C139 2.9500 . no
H143" C141 2.8600 . no
H143" C135 2.8200 . no
H143" H141" 2.0900 . no
H146' H144 2.3800 . no
H146' K6 2.7000 1_545 no
H154' H155' 2.5200 . no
H154" C149 3.0700 . no
H154" C122 3.0300 . no
H155' C140 3.0600 . no
H155' H154' 2.5200 . no
H155' H140' 2.5200 . no
H155" H154 2.4900 . no
H155" C149 2.9300 . no
H31 H137 2.2400 . no
H31 C117 2.9300 . no
H31 C137 2.9400 . no
H31 H117' 2.3100 . no
H31' C133 3.0900 6_555 no
H31' H133 2.4200 6_555 no
H31' H54 2.3900 . no
H157' C11 2.8900 . no
H157' C12 2.9000 . no
H157' C13 3.0800 . no
H157' H158' 2.4800 . no
H157' C16 3.0500 . no
H157" H151 2.5000 . no
H157" H158 2.5700 . no
H157" C151 2.8300 . no
H157" H111" 2.5500 7_555 no
H157" C111 2.9800 7_555 no
H158' H19" 2.5300 . no
H158' H157' 2.4800 . no
H34 C22 3.1000 . no
H34 H21 2.5200 . no
H34 C21 3.0900 . no
H34 H22' 2.3800 . no
H34' C144 2.9900 1_565 no
H34' C141 3.0000 1_565 no
H41' C126 3.0400 . no
H41' H158 2.5000 7_555 no
H41' C158 3.0700 7_555 no
H42 C158 3.0600 7_555 no
H43 C150 2.9600 1_565 no
H43' C13 2.8400 5_555 no
H43' C14 3.0300 5_555 no
H43' C12 3.0400 5_555 no
H44' C148 3.0100 1_565 no
H44' C150 2.9700 1_565 no
H44' H146 2.5100 1_565 no
H44' C149 2.8900 1_565 no
H51 H18 2.5800 5_555 no
H51 C18 2.8600 5_555 no
H52 C138 3.0100 5_555 no
H52 H138" 2.5900 5_555 no
H52 H143' 2.3100 5_555 no
H52' C128 3.0800 . no
H52' H128 2.6000 . no
H53 C133 3.0900 6_555 no
H54 H31' 2.3900 . no
H54 H133 2.3300 6_555 no
H54 C31 3.0500 . no
H54' H155 2.5800 1_565 no
H110 H114" 2.4900 . no
H110 C115 2.8400 . no
H110 N11 2.5000 . no
H110 C113 2.3100 . no
H110 C114 2.8800 . no
H111 H157 2.4000 . no
H111 H124 2.4800 . no
H111 C157 2.9600 . no
H112 C15 2.7700 . no
H112 H15 2.2000 . no
H112 H111" 2.4500 . no
H114 H115 2.1400 . no
H114 H149 2.5600 5_455 no
H115 H117' 2.4000 . no
H115 H114 2.1400 . no
H115 La1 3.7300 . no
H115 H137 2.4200 . no
H117 K6 3.0500 . no
H117 C118 2.4800 . no
H117 C123 2.8700 . no
H117 C119 3.0800 . no
H120 C126 2.9600 . no
H120 H125' 2.3500 . no
H120 C125 2.8600 . no
H120 H126" 2.4500 . no
H121 H143 2.3400 5_555 no
H122 C128 2.8800 . no
H122 H128 2.3200 . no
H122 C129 2.9700 . no
H122 H129" 2.4300 . no
H124 La1 3.8800 . no
H124 H111 2.4800 . no
H124 N12 2.4200 . no
H124 C116 2.9300 . no
H125 C151 3.0000 . no
H126 K6 3.4800 . no
H127 C116 2.7700 . no
H127 C136 2.9800 . no
H127 N12 2.4500 . no
H127 La1 3.4100 . no
H127 H136 2.3300 . no
H128 C122 2.7600 . no
H128 H52' 2.6000 . no
H128 H122 2.3200 . no
H129 H140 2.5100 . no
H129 La1 3.7800 . no
H132 C137 2.5100 . no
H132 H137' 2.5100 . no
H132 H137" 2.1300 . no
H133 C54 2.9700 6_545 no
H133 H54 2.3300 6_545 no
H133 H31' 2.4200 6_545 no
H134 C141 2.8400 . no
H134 H140" 2.3900 . no
H134 C140 2.9400 . no
H134 H141 2.3400 . no
H136 H127 2.3300 . no
H136 N13 2.6000 . no
H136 La1 2.8200 . no
H136 C115 2.7600 . no
H136 C116 3.0000 . no
H137 C31 3.0900 . no
H137 H115 2.4200 . no
H137 H138' 2.4400 . no
H137 H31 2.2400 . no
H138 C143 2.8800 . no
H138 C142 3.0000 . no
H138 H143' 2.1000 . no
H138 C130 3.0200 . no
H138 La1 3.5200 . no
H138 N13 2.8000 . no
H139 C142 2.4200 . no
H139 N13 2.4600 . no
H139 C144 2.9200 . no
H140 H129 2.5100 . no
H140 C129 3.0400 . no
H141 H128' 2.4700 6_545 no
H141 C134 2.8300 . no
H141 H140" 2.5100 . no
H141 H134 2.3400 . no
H143 H121 2.3400 5_445 no
H143 H144 2.1100 . no
H144 H19' 2.3200 . no
H144 H18' 2.6000 . no
H144 La1 3.7200 . no
H144 C17 3.0800 . no
H144 C19 3.0500 . no
H144 H17 2.5900 . no
H144 H146' 2.3800 . no
H144 H143 2.1100 . no
H146 H44' 2.5100 1_545 no
H146 K6 3.1100 1_545 no
H146 O41 2.8700 1_545 no
H146 C147 2.5500 . no
H146 C152 2.8100 . no
H149 H114 2.5600 5_545 no
H149 H154 2.2400 . no
H149 C114 3.0500 5_545 no
H149 C154 2.7200 . no
H149 H22 2.4800 5_545 no
H150 H112" 2.4500 5_545 no
H151 H157" 2.5000 . no
H151 C158 2.8200 . no
H151 C157 3.0100 . no
H151 H158 2.2800 . no
H151 H111" 2.5900 7_555 no
H153 La1 3.7400 . no
H153 N14 2.4300 . no
H154 H149 2.2400 . no
H154 C149 2.7900 . no
H154 H155" 2.4900 . no
H155 H54' 2.5800 1_545 no
H156 H17 2.3500 . no
H156 H19" 2.6000 . no
H156 La1 3.4900 . no
H156 N14 2.4600 . no
H156 C17 2.9500 . no
H156 C145 2.6600 . no
H156 C146 2.9300 . no
H157 H111 2.4000 . no
H157 La1 3.6100 . no
H157 C11 3.0500 . no
H158 H41' 2.5000 7_555 no
H158 C151 2.7700 . no
H158 H157" 2.5700 . no
H158 H151 2.2800 . no

loop_
_geom_hbond_atom_site_label_D
_geom_hbond_atom_site_label_H
_geom_hbond_atom_site_label_A
_geom_hbond_distance_DH
_geom_hbond_distance_HA
_geom_hbond_distance_DA
_geom_hbond_angle_DHA
_geom_hbond_publ_flag
C110 H110 N11 1.0000 2.5000 2.951(6) 107.00 yes
C124 H124 N12 1.0000 2.4200 2.922(7) 110.00 yes
C127 H127 N12 1.0000 2.4500 2.945(7) 110.00 yes
C139 H139 N13 1.0000 2.4600 2.945(7) 109.00 yes
C153 H153 N14 1.0000 2.4300 2.905(8) 108.00 yes
C156 H156 N14 1.0000 2.4600 2.942(7) 109.00 yes

loop_
_geom_torsion_atom_site_label_1
_geom_torsion_atom_site_label_2
_geom_torsion_atom_site_label_3
_geom_torsion_atom_site_label_4
_geom_torsion
_geom_torsion_publ_flag
N12 La1 N11 C11 139.2(5) no
N12 La1 N11 C113 -61.2(3) no
N13 La1 N11 C11 -92.4(5) no
N13 La1 N11 C113 67.2(4) no
N14 La1 N11 C11 22.9(5) no
N14 La1 N11 C113 -177.6(3) no
N11 La1 N12 C116 49.9(3) no
N11 La1 N12 C118 -147.5(5) no
N13 La1 N12 C116 -93.0(3) no
N13 La1 N12 C118 69.7(5) no
N14 La1 N12 C116 169.4(3) no
N14 La1 N12 C118 -28.0(5) no
N11 La1 N13 C130 -92.4(6) no
N11 La1 N13 C142 64.6(4) no
N12 La1 N13 C130 25.5(6) no
N12 La1 N13 C142 -177.5(3) no
N14 La1 N13 C130 140.8(6) no
N14 La1 N13 C142 -62.2(3) no
N11 La1 N14 C145 -88.0(3) no
N11 La1 N14 C147 72.3(5) no
N12 La1 N14 C145 171.9(3) no
N12 La1 N14 C147 -27.8(5) no
N13 La1 N14 C145 53.8(3) no
N13 La1 N14 C147 -146.0(4) no
O21 K6 O41 C41 -25.5(5) no
O51 K6 O41 C41 150.0(5) no
O21 K6 O41 C44 153.1(4) no
O51 K6 O41 C44 -31.4(4) no
O31 K6 O51 C51 142.1(6) no
O41 K6 O51 C51 -54.7(6) no
O31 K6 O51 C54 -18.2(5) no
O31 K6 O21 C21 -20.9(4) no
O41 K6 O21 C21 175.9(4) no
O31 K6 O21 C24 125.9(5) no
O41 K6 O21 C24 -37.4(5) no
O21 K6 O31 C31 110.7(6) no
O51 K6 O31 C31 -62.4(6) no
O21 K6 O31 C34 -63.3(4) no
O51 K6 O31 C34 123.6(4) no
O41 K6 O51 C54 145.0(5) no
K6 O21 C21 C22 126.1(4) no
C24 O21 C21 C22 -25.9(7) no
K6 O21 C24 C23 -147.6(4) no
C21 O21 C24 C23 1.7(7) no
K6 O31 C31 C32 -162.8(7) no
C31 O31 C34 C33 -13.5(7) no
C34 O31 C31 C32 11.6(9) no
K6 O31 C34 C33 162.1(4) no
K6 O41 C41 C42 170.0(4) no
K6 O41 C44 C43 166.7(4) no
C44 O41 C41 C42 -8.8(7) no
C41 O41 C44 C43 -14.4(7) no
K6 O51 C51 C52 -153.1(5) no
C51 O51 C54 C53 16.8(9) no
K6 O51 C54 C53 -178.8(6) no
C54 O51 C51 C52 8.2(8) no
La1 N11 C11 C16 -141.7(4) no
La1 N11 C113 C114 -136.3(4) no
La1 N11 C11 C12 32.1(7) no
C113 N11 C11 C16 61.4(6) no
C11 N11 C113 C114 29.4(6) no
C113 N11 C11 C12 -124.8(5) no
C11 N11 C113 C115 -154.0(5) no
La1 N11 C113 C115 40.3(5) no
La1 N12 C118 C119 103.4(5) no
C118 N12 C116 C115 -179.5(4) no
C118 N12 C116 C117 -2.3(7) no
C116 N12 C118 C119 -95.0(5) no
La1 N12 C118 C123 -74.9(6) no
C116 N12 C118 C123 86.7(5) no
La1 N12 C116 C115 -13.6(5) no
La1 N12 C116 C117 163.6(5) no
La1 N13 C142 C144 40.0(5) no
La1 N13 C130 C131 33.6(9) no
C130 N13 C142 C143 29.3(6) no
C142 N13 C130 C135 64.4(7) no
C130 N13 C142 C144 -155.7(5) no
La1 N13 C130 C135 -141.4(5) no
C142 N13 C130 C131 -120.7(6) no
La1 N13 C142 C143 -135.0(4) no
C145 N14 C147 C152 78.9(6) no
C145 N14 C147 C148 -104.2(5) no
La1 N14 C145 C144 -18.6(5) no
La1 N14 C147 C152 -79.2(6) no
La1 N14 C147 C148 97.8(5) no
La1 N14 C145 C146 159.4(4) no
C147 N14 C145 C146 -3.0(7) no
C147 N14 C145 C144 179.1(5) no
N11 C11 C16 C15 174.6(5) no
C16 C11 C12 C13 -1.0(7) no
N11 C11 C16 C110 0.0(7) no
N11 C11 C12 C17 7.0(6) no
C16 C11 C12 C17 -179.1(4) no
C12 C11 C16 C110 -174.0(4) no
N11 C11 C12 C13 -174.9(5) no
C12 C11 C16 C15 0.7(7) no
C13 C12 C17 C19 22.3(6) no
C13 C12 C17 C18 -102.4(5) no
C11 C12 C17 C18 75.7(5) no
C17 C12 C13 C14 179.1(5) no
C11 C12 C17 C19 -159.6(4) no
C11 C12 C13 C14 1.0(8) no
C12 C13 C14 C15 -0.7(9) no
C13 C14 C15 C16 0.4(9) no
C14 C15 C16 C110 174.4(6) no
C14 C15 C16 C11 -0.4(8) no
C11 C16 C110 C111 101.5(5) no
C15 C16 C110 C111 -73.2(6) no
C15 C16 C110 C112 48.8(7) no
C11 C16 C110 C112 -136.5(5) no
C16 C110 C111 H111' -176.00 no
C16 C110 C112 H112" 52.00 no
H110 C110 C111 H111 62.00 no
C16 C110 C112 H112' 172.00 no
C16 C110 C111 H111 -56.00 no
C16 C110 C112 H112 -68.00 no
C16 C110 C111 H111" 64.00 no
H110 C110 C112 H112' 53.00 no
H110 C110 C112 H112 173.00 no
H110 C110 C111 H111" -178.00 no
C111 C110 C112 H112' -65.00 no
C112 C110 C111 H111 -180.00 no
C112 C110 C111 H111" -60.00 no
H110 C110 C111 H111' -58.00 no
C111 C110 C112 H112 55.00 no
C112 C110 C111 H111' 60.00 no
H110 C110 C112 H112" -67.00 no
C111 C110 C112 H112" 175.00 no
N11 C113 C114 H114" -75.00 no
N11 C113 C114 H114 165.00 no
C115 C113 C114 H114" 109.00 no
N11 C113 C114 H114' 45.00 no
C114 C113 C115 H115 17.00 no
C115 C113 C114 H114 -12.00 no
C115 C113 C114 H114' -131.00 no
N11 C113 C115 H115 -160.00 no
H115 C115 C116 C117 -38.00 no
H115 C115 C116 N12 139.00 no
N12 C116 C117 H117 0.00 no
C115 C116 C117 H117' -3.00 no
N12 C116 C117 H117' -180.00 no
C115 C116 C117 H117 177.00 no
C124 C119 C120 H120 -1.00 no
C118 C119 C120 H120 180.00 no
C120 C119 C124 H124 177.00 no
C118 C119 C124 H124 -4.00 no
H120 C120 C121 C122 178.00 no
H120 C120 C121 H121 -2.00 no
C119 C120 C121 H121 178.00 no
C120 C121 C122 H122 -178.00 no
H121 C121 C122 H122 2.00 no
H121 C121 C122 C123 -177.00 no
O21 C21 C22 C23 38.8(6) no
H122 C122 C123 C127 1.00 no
C21 C22 C23 C24 -36.5(6) no
H122 C122 C123 C118 179.00 no
C122 C123 C127 H127 176.00 no
C118 C123 C127 H127 -2.00 no
C22 C23 C24 O21 22.8(6) no
H124 C124 C126 H126 61.00 no
C125 C124 C126 H126 179.00 no
C125 C124 C126 H126" -61.00 no
C119 C124 C126 H126 -56.00 no
H124 C124 C126 H126" -179.00 no
H124 C124 C126 H126' -59.00 no
H124 C124 C125 H125' 176.00 no
C126 C124 C125 H125 178.00 no
C119 C124 C126 H126" 64.00 no
C125 C124 C126 H126' 59.00 no
H124 C124 C125 H125" 56.00 no
C126 C124 C125 H125" -62.00 no
C119 C124 C125 H125 54.00 no
C119 C124 C126 H126' -176.00 no
H124 C124 C125 H125 -64.00 no
C126 C124 C125 H125' 58.00 no
C119 C124 C125 H125" 174.00 no
C119 C124 C125 H125' -66.00 no
C123 C127 C129 H129 -62.00 no
C123 C127 C128 H128" 62.00 no
C123 C127 C128 H128' -178.00 no
C128 C127 C129 H129' 53.00 no
C123 C127 C129 H129' 178.00 no
C123 C127 C129 H129" 58.00 no
C128 C127 C129 H129 173.00 no
C129 C127 C128 H128" -174.00 no
H127 C127 C129 H129" 176.00 no
C129 C127 C128 H128' -54.00 no
C123 C127 C128 H128 -58.00 no
H127 C127 C128 H128 -177.00 no
H127 C127 C128 H128" -56.00 no
C128 C127 C129 H129" -67.00 no
C129 C127 C128 H128 66.00 no
H127 C127 C128 H128' 63.00 no
H127 C127 C129 H129' -64.00 no
H127 C127 C129 H129 56.00 no
C132 C131 C136 H136 141.00 no
C136 C131 C132 H132 -1.00 no
C130 C131 C136 H136 -42.00 no
O31 C31 C32 C33 -4.6(12) no
C130 C131 C132 H132 -179.00 no
C31 C32 C33 C34 -3.7(12) no
H132 C132 C133 H133 -1.00 no
C131 C132 C133 H133 179.00 no
H132 C132 C133 C134 179.00 no
C32 C33 C34 O31 10.4(9) no
C132 C133 C134 H134 -179.00 no
H133 C133 C134 H134 2.00 no
H133 C133 C134 C135 -179.00 no
H134 C134 C135 C130 177.00 no
H134 C134 C135 C139 -5.00 no
C130 C135 C139 H139 -4.00 no
C134 C135 C139 H139 178.00 no
C131 C136 C138 H138" 59.00 no
C131 C136 C138 H138' 179.00 no
C138 C136 C137 H137 -58.00 no
C131 C136 C138 H138 -61.00 no
C137 C136 C138 H138' 51.00 no
C137 C136 C138 H138" -69.00 no
C131 C136 C137 H137 174.00 no
C138 C136 C137 H137' -178.00 no
H136 C136 C137 H137 57.00 no
H136 C136 C138 H138' -64.00 no
H136 C136 C137 H137' -63.00 no
H136 C136 C138 H138" 176.00 no
C137 C136 C138 H138 171.00 no
C131 C136 C137 H137" -66.00 no
H136 C136 C138 H138 56.00 no
C138 C136 C137 H137" 62.00 no
C131 C136 C137 H137' 54.00 no
H136 C136 C137 H137" 177.00 no
C140 C139 C141 H141' -65.00 no
C135 C139 C141 H141' 172.00 no
C135 C139 C141 H141" 52.00 no
C135 C139 C140 H140' 177.00 no
C135 C139 C141 H141 -68.00 no
H139 C139 C140 H140 55.00 no
C140 C139 C141 H141" 175.00 no
H139 C139 C141 H141" -67.00 no
H139 C139 C141 H141 173.00 no
H139 C139 C141 H141' 53.00 no
H139 C139 C140 H140' -65.00 no
C135 C139 C140 H140" 57.00 no
C141 C139 C140 H140' 53.00 no
H139 C139 C140 H140" 175.00 no
C135 C139 C140 H140 -63.00 no
C141 C139 C140 H140 173.00 no
C141 C139 C140 H140" -67.00 no
C140 C139 C141 H141 55.00 no
O41 C41 C42 C43 28.5(7) no
N13 C142 C143 H143' 44.00 no
N13 C142 C144 H144 -159.00 no
C143 C142 C144 H144 16.00 no
C144 C142 C143 H143 -12.00 no
N13 C142 C143 H143 164.00 no
N13 C142 C143 H143" -76.00 no
C41 C42 C43 C44 -35.8(7) no
C144 C142 C143 H143' -132.00 no
C144 C142 C143 H143" 108.00 no
C42 C43 C44 O41 31.6(6) no
H144 C144 C145 C146 -35.00 no
H144 C144 C145 N14 143.00 no
N14 C145 C146 H146 0.00 no
C144 C145 C146 H146 178.00 no
C144 C145 C146 H146' -2.00 no
N14 C145 C146 H146' 180.00 no
C147 C148 C149 H149 -179.00 no
C147 C148 C153 H153 -18.00 no
C153 C148 C149 H149 -4.00 no
C149 C148 C153 H153 167.00 no
H149 C149 C150 C151 178.00 no
H149 C149 C150 H150 -2.00 no
C148 C149 C150 H150 178.00 no
C149 C150 C151 H151 -179.00 no
H150 C150 C151 H151 1.00 no
H150 C150 C151 C152 -179.00 no
H151 C151 C152 C156 -2.00 no
O51 C51 C52 C53 -28.5(9) no
H151 C151 C152 C147 180.00 no
C151 C152 C156 H156 174.00 no
C147 C152 C156 H156 -8.00 no
C51 C52 C53 C54 37.7(9) no
C148 C153 C155 H155 -59.00 no
C148 C153 C155 H155" 61.00 no
C154 C153 C155 H155' 57.00 no
C148 C153 C155 H155' -179.00 no
C155 C153 C154 H154' -66.00 no
H153 C153 C155 H155' -61.00 no
C154 C153 C155 H155" -63.00 no
C148 C153 C154 H154 -69.00 no
C148 C153 C154 H154' 171.00 no
H153 C153 C154 H154 172.00 no
H153 C153 C155 H155" 179.00 no
H153 C153 C155 H155 59.00 no
H153 C153 C154 H154' 52.00 no
C52 C53 C54 O51 -34.2(9) no
C148 C153 C154 H154" 51.00 no
C155 C153 C154 H154 54.00 no
C155 C153 C154 H154" 174.00 no
H153 C153 C154 H154" -68.00 no
C154 C153 C155 H155 177.00 no
C152 C156 C158 H158 -62.00 no
C152 C156 C158 H158" 58.00 no
C157 C156 C158 H158' -58.00 no
C152 C156 C158 H158' 178.00 no
C157 C156 C158 H158" -178.00 no
H156 C156 C158 H158" -61.00 no
H156 C156 C158 H158 179.00 no
C152 C156 C157 H157" 61.00 no
C152 C156 C157 H157' -179.00 no
H156 C156 C157 H157 58.00 no
H156 C156 C157 H157" 178.00 no
H156 C156 C158 H158' 59.00 no
C158 C156 C157 H157' 56.00 no
C158 C156 C157 H157" -64.00 no
C157 C156 C158 H158 62.00 no
C152 C156 C157 H157 -59.00 no
H156 C156 C157 H157' -62.00 no
C158 C156 C157 H157 176.00 no
